data_4030914
loop_
_publ_author_name
'Marx, R.'

_publ_section_title
;
 Time-of-flight neutron diffraction study on lithium dinitride iodide,
 Li~7~N~2~I
;
_journal_coden_ASTM EJSCE5
_journal_issue 3
_journal_name_full
;
 European Journal of Solid State and Inorganic Chemistry
;
_journal_page_first 197
_journal_page_last 209
_journal_paper_doi 10.1016/S0992-4361(98)80001-5
_journal_volume 35
_journal_year 1998
_chemical_formula_sum 'I Li7 N2'
_chemical_formula_weight 203.505
_space_group_IT_number 216
_symmetry_cell_setting cubic
_symmetry_Int_Tables_number 216
_symmetry_space_group_name_Hall 'F -4 2 3'
_symmetry_space_group_name_H-M 'F -4 3 m'
_cell_angle_alpha 90
_cell_angle_beta 90
_cell_angle_gamma 90
_cell_formula_units_Z 8
_cell_length_a 10.38797(1)
_cell_length_b 10.38797(1)
_cell_length_c 10.38797(1)
_cell_volume 1120.9650(19)
_diffrn_ambient_temperature 293
_diffrn_radiation_probe neutron
_diffrn_radiation_type white-beam
_exptl_crystal_density_diffrn 2.411
_pd_proc_ls_prof_wR_expected 0.036
_pd_proc_ls_prof_wR_factor 0.059
_refine_ls_number_parameters 15
_refine_ls_number_reflns 457
_refine_ls_R_I_factor 0.041
_cod_data_source_file EJSSIC-1998-35-197-207.cif
_cod_data_source_block Li7N2I
_cod_depositor_comments
;
Rietveld refinements on ToF neutron powder diffraction data
;
_cod_original_cell_volume 1120.965(3)
_cod_database_code 4030914

loop_
_symmetry_equiv_pos_site_id
_symmetry_equiv_pos_as_xyz
1 x,y,z
2 y,-x,-z
3 -x,-y,z
4 -y,x,-z
5 x,-y,-z
6 -y,-x,z
7 -x,y,-z
8 y,x,z
9 z,x,y
10 x,-z,-y
11 -z,-x,y
12 -x,z,-y
13 z,-x,-y
14 -x,-z,y
15 -z,x,-y
16 x,z,y
17 y,z,x
18 z,y,x
19 z,-y,-x
20 -z,-y,x
21 -z,y,-x
22 y,-z,-x
23 -y,-z,x
24 -y,z,-x
25 x,1/2+y,1/2+z
26 y,1/2-x,1/2-z
27 -x,1/2-y,1/2+z
28 -y,1/2+x,1/2-z
29 x,1/2-y,1/2-z
30 -y,1/2-x,1/2+z
31 -x,1/2+y,1/2-z
32 y,1/2+x,1/2+z
33 z,1/2+x,1/2+y
34 x,1/2-z,1/2-y
35 -z,1/2-x,1/2+y
36 -x,1/2+z,1/2-y
37 z,1/2-x,1/2-y
38 -x,1/2-z,1/2+y
39 -z,1/2+x,1/2-y
40 x,1/2+z,1/2+y
41 y,1/2+z,1/2+x
42 z,1/2+y,1/2+x
43 z,1/2-y,1/2-x
44 -z,1/2-y,1/2+x
45 -z,1/2+y,1/2-x
46 y,1/2-z,1/2-x
47 -y,1/2-z,1/2+x
48 -y,1/2+z,1/2-x
49 1/2+x,y,1/2+z
50 1/2+y,-x,1/2-z
51 1/2-x,-y,1/2+z
52 1/2-y,x,1/2-z
53 1/2+x,-y,1/2-z
54 1/2-y,-x,1/2+z
55 1/2-x,y,1/2-z
56 1/2+y,x,1/2+z
57 1/2+z,x,1/2+y
58 1/2+x,-z,1/2-y
59 1/2-z,-x,1/2+y
60 1/2-x,z,1/2-y
61 1/2+z,-x,1/2-y
62 1/2-x,-z,1/2+y
63 1/2-z,x,1/2-y
64 1/2+x,z,1/2+y
65 1/2+y,z,1/2+x
66 1/2+z,y,1/2+x
67 1/2+z,-y,1/2-x
68 1/2-z,-y,1/2+x
69 1/2-z,y,1/2-x
70 1/2+y,-z,1/2-x
71 1/2-y,-z,1/2+x
72 1/2-y,z,1/2-x
73 1/2+x,1/2+y,z
74 1/2+y,1/2-x,-z
75 1/2-x,1/2-y,z
76 1/2-y,1/2+x,-z
77 1/2+x,1/2-y,-z
78 1/2-y,1/2-x,z
79 1/2-x,1/2+y,-z
80 1/2+y,1/2+x,z
81 1/2+z,1/2+x,y
82 1/2+x,1/2-z,-y
83 1/2-z,1/2-x,y
84 1/2-x,1/2+z,-y
85 1/2+z,1/2-x,-y
86 1/2-x,1/2-z,y
87 1/2-z,1/2+x,-y
88 1/2+x,1/2+z,y
89 1/2+y,1/2+z,x
90 1/2+z,1/2+y,x
91 1/2+z,1/2-y,-x
92 1/2-z,1/2-y,x
93 1/2-z,1/2+y,-x
94 1/2+y,1/2-z,-x
95 1/2-y,1/2-z,x
96 1/2-y,1/2+z,-x

loop_
_atom_site_label
_atom_site_type_symbol
_atom_site_thermal_displace_type
_atom_site_fract_x
_atom_site_fract_y
_atom_site_fract_z
_atom_site_occupancy
_atom_site_U_iso_or_equiv
_atom_site_calc_flag
_atom_site_refinement_flags
_atom_site_disorder_assembly
_atom_site_disorder_group
Li4 Li Uiso 0.9190(10) 0.9190(10) 0.857(2) 0.08333 0.023(5) . . . .
I1 I Uiso 0.50000 0.50000 0.50000 1.00 0.0210(10) . . . .
I2 I Uiso 0.75000 0.75000 0.75000 1.00 0.0280(10) . . . .
N N Uiso 0.11882(3) 0.11882(3) 0.11882(3) 1.000 0.0108(2) . . . .
Li1 Li Uiso 0.00000 0.00000 0.00000 1.00 0.045(2) . . . .
Li2 Li Uiso 0.0216(2) 0.0216(2) -0.2123(2) 0.500 0.0210(10) . . . .
Li3 Li Uiso 0.25000 0.25000 0.0746(3) 1.000 0.0230(10) . . . .

loop_
_geom_angle_atom_site_label_1
_geom_angle_atom_site_label_2
_geom_angle_atom_site_label_3
_geom_angle
_geom_angle_site_symmetry_1
_geom_angle_site_symmetry_2
_geom_angle_site_symmetry_3
_geom_angle_publ_flag
Li4 Li4 Li4 60.0(16) 9_555 . 16_555 yes

loop_
_geom_bond_atom_site_label_1
_geom_bond_atom_site_label_2
_geom_bond_distance
_geom_bond_site_symmetry_1
_geom_bond_site_symmetry_2
_geom_bond_publ_flag
Li4 Li4 0.91(2) . 9_555 yes
Li4 Li4 0.91(2) . 16_555 yes
